data_4064441
loop_
_publ_author_name
'Allan, Christopher J.'
'Reinhold, Crispin R. W.'
'Pavelka, Laura C.'
'Baines, Kim M.'

_publ_section_title
;
 Addition of Aldehydes to Germenes: The Influence of Solvent
;
_journal_issue 11
_journal_name_full Organometallics
_journal_page_first 3010
_journal_paper_doi 10.1021/om200114n
_journal_volume 30
_journal_year 2011
_chemical_formula_moiety 'C31 H31 F Ge'
_chemical_formula_sum 'C31 H31 F Ge'
_chemical_formula_weight 495.15
_chemical_name_systematic
; 
 ? 
;
_space_group_IT_number 14
_symmetry_cell_setting monoclinic
_symmetry_space_group_name_Hall '-P 2yn'
_symmetry_space_group_name_H-M 'P 1 21/n 1'
_atom_sites_solution_hydrogens geom
_atom_sites_solution_primary direct
_atom_sites_solution_secondary difmap
_audit_creation_method SHELXL-97
_cell_angle_alpha 90.00
_cell_angle_beta 90.004(7)
_cell_angle_gamma 90.00
_cell_formula_units_Z 4
_cell_length_a 8.8747(12)
_cell_length_b 9.2127(11)
_cell_length_c 30.870(4)
_cell_measurement_reflns_used 2861
_cell_measurement_temperature 150(2)
_cell_measurement_theta_max 19.36
_cell_measurement_theta_min 2.31
_cell_volume 2523.9(6)
_computing_cell_refinement 'Bruker SAINT'
_computing_data_collection 'Bruker APEX2'
_computing_data_reduction 'Bruker SAINT'
_computing_molecular_graphics 'Bruker SHELXTL'
_computing_publication_material 'Bruker SHELXTL'
_computing_structure_refinement 'SHELXL-97 (Sheldrick, 2008)'
_computing_structure_solution 'SHELXS-97 (Sheldrick, 2008)'
_diffrn_ambient_temperature 150(2)
_diffrn_measured_fraction_theta_full 1.000
_diffrn_measured_fraction_theta_max 1.000
_diffrn_measurement_device_type 'Bruker APEX-II CCD'
_diffrn_measurement_method '\f and \w scans'
_diffrn_radiation_monochromator graphite
_diffrn_radiation_source 'fine-focus sealed tube'
_diffrn_radiation_type MoK\a
_diffrn_radiation_wavelength 0.71073
_diffrn_reflns_av_R_equivalents 0.1195
_diffrn_reflns_av_sigmaI/netI 0.0933
_diffrn_reflns_limit_h_max 11
_diffrn_reflns_limit_h_min -11
_diffrn_reflns_limit_k_max 11
_diffrn_reflns_limit_k_min -12
_diffrn_reflns_limit_l_max 40
_diffrn_reflns_limit_l_min -40
_diffrn_reflns_number 39840
_diffrn_reflns_theta_full 27.88
_diffrn_reflns_theta_max 27.88
_diffrn_reflns_theta_min 2.31
_exptl_absorpt_coefficient_mu 1.237
_exptl_absorpt_correction_T_max 0.9217
_exptl_absorpt_correction_T_min 0.8718
_exptl_absorpt_correction_type multi-scan
_exptl_crystal_colour colourless
_exptl_crystal_density_diffrn 1.303
_exptl_crystal_density_method 'not measured'
_exptl_crystal_description block
_exptl_crystal_F_000 1032
_exptl_crystal_size_max 0.11
_exptl_crystal_size_mid 0.08
_exptl_crystal_size_min 0.07
_refine_diff_density_max 0.445
_refine_diff_density_min -0.457
_refine_diff_density_rms 0.084
_refine_ls_extinction_method none
_refine_ls_goodness_of_fit_ref 1.014
_refine_ls_hydrogen_treatment constr
_refine_ls_matrix_type full
_refine_ls_number_parameters 304
_refine_ls_number_reflns 6018
_refine_ls_number_restraints 0
_refine_ls_restrained_S_all 1.014
_refine_ls_R_factor_all 0.1003
_refine_ls_R_factor_gt 0.0480
_refine_ls_shift/su_max 0.008
_refine_ls_shift/su_mean 0.000
_refine_ls_structure_factor_coef Fsqd
_refine_ls_weighting_details 'calc w=1/[\s^2^(Fo^2^)+(0.0313P)^2^+0.5690P] where P=(Fo^2^+2Fc^2^)/3'
_refine_ls_weighting_scheme calc
_refine_ls_wR_factor_gt 0.0835
_refine_ls_wR_factor_ref 0.0978
_reflns_number_gt 3820
_reflns_number_total 6018
_reflns_threshold_expression >2sigma(I)
_cod_data_source_file om200114n_si_001.cif
_cod_data_source_block b10140
_cod_depositor_comments
;
The following automatic conversions were performed:

'_symmetry_cell_setting' value 'Monoclinic' changed to 'monoclinic'
according to /home/saulius/struct/CIF-dictionaries/cif_core.dic
dictionary named 'cif_core.dic' version 2.4.1 from 2010-06-29.

Automatic conversion script
Id: cif_fix_values 1715 2011-07-08 13:25:40Z adriana 
;
_cod_original_cell_volume 2523.9(5)
_cod_original_sg_symbol_H-M P2(1)/n
_cod_database_code 4064441

loop_
_symmetry_equiv_pos_as_xyz
'x, y, z'
'-x+1/2, y+1/2, -z+1/2'
'-x, -y, -z'
'x-1/2, -y-1/2, z-1/2'

loop_
_atom_site_label
_atom_site_type_symbol
_atom_site_fract_x
_atom_site_fract_y
_atom_site_fract_z
_atom_site_U_iso_or_equiv
_atom_site_adp_type
_atom_site_occupancy
_atom_site_symmetry_multiplicity
_atom_site_calc_flag
_atom_site_refinement_flags
Ge1 Ge 0.43776(4) 0.71576(3) 0.114088(10) 0.02173(10) Uani 1 1 d .
F1 F 0.5911(2) 0.83636(18) 0.10406(5) 0.0348(5) Uani 1 1 d .
C1 C 0.4412(3) 0.6131(3) 0.05820(9) 0.0219(7) Uani 1 1 d .
H1 H 0.5499 0.5997 0.0506 0.026 Uiso 1 1 calc R
C2 C 0.3704(3) 0.4626(3) 0.05683(9) 0.0236(7) Uani 1 1 d .
C3 C 0.3978(4) 0.3425(3) 0.08279(10) 0.0334(8) Uani 1 1 d .
H3 H 0.4682 0.3478 0.1059 0.040 Uiso 1 1 calc R
C4 C 0.3200(4) 0.2134(4) 0.07439(11) 0.0422(9) Uani 1 1 d .
H4 H 0.3370 0.1304 0.0920 0.051 Uiso 1 1 calc R
C5 C 0.2178(4) 0.2065(4) 0.04024(11) 0.0438(9) Uani 1 1 d .
H5 H 0.1649 0.1186 0.0349 0.053 Uiso 1 1 calc R
C6 C 0.1922(4) 0.3241(4) 0.01420(11) 0.0386(9) Uani 1 1 d .
H6 H 0.1229 0.3177 -0.0092 0.046 Uiso 1 1 calc R
C7 C 0.2688(4) 0.4532(3) 0.02226(9) 0.0281(7) Uani 1 1 d .
C8 C 0.2684(3) 0.5922(3) -0.00068(9) 0.0259(7) Uani 1 1 d .
C9 C 0.3694(3) 0.6861(3) 0.01983(9) 0.0235(7) Uani 1 1 d .
C10 C 0.3882(4) 0.8271(3) 0.00492(10) 0.0324(8) Uani 1 1 d .
H10 H 0.4569 0.8914 0.0187 0.039 Uiso 1 1 calc R
C11 C 0.3039(4) 0.8721(4) -0.03074(11) 0.0425(9) Uani 1 1 d .
H11 H 0.3155 0.9683 -0.0413 0.051 Uiso 1 1 calc R
C12 C 0.2038(4) 0.7795(4) -0.05110(10) 0.0439(9) Uani 1 1 d .
H12 H 0.1476 0.8128 -0.0753 0.053 Uiso 1 1 calc R
C13 C 0.1848(4) 0.6379(4) -0.03632(10) 0.0369(9) Uani 1 1 d .
H13 H 0.1163 0.5739 -0.0502 0.044 Uiso 1 1 calc R
C14 C 0.4981(3) 0.5827(3) 0.16064(8) 0.0206(7) Uani 1 1 d .
C15 C 0.6505(3) 0.5460(3) 0.16788(9) 0.0236(7) Uani 1 1 d .
C16 C 0.6868(4) 0.4526(3) 0.20178(9) 0.0267(7) Uani 1 1 d .
H16 H 0.7897 0.4304 0.2070 0.032 Uiso 1 1 calc R
C17 C 0.5782(4) 0.3907(3) 0.22820(9) 0.0273(7) Uani 1 1 d .
C18 C 0.4290(4) 0.4227(3) 0.21974(9) 0.0287(8) Uani 1 1 d .
H18 H 0.3530 0.3794 0.2371 0.034 Uiso 1 1 calc R
C19 C 0.3865(4) 0.5166(3) 0.18650(9) 0.0250(7) Uani 1 1 d .
C20 C 0.2198(4) 0.5386(4) 0.17859(11) 0.0415(9) Uani 1 1 d .
H20A H 0.1621 0.4747 0.1978 0.062 Uiso 1 1 calc R
H20B H 0.1962 0.5155 0.1484 0.062 Uiso 1 1 calc R
H20C H 0.1932 0.6399 0.1845 0.062 Uiso 1 1 calc R
C21 C 0.6221(4) 0.2909(4) 0.26498(10) 0.0426(9) Uani 1 1 d .
H21A H 0.6693 0.2032 0.2532 0.064 Uiso 1 1 calc R
H21B H 0.5320 0.2641 0.2815 0.064 Uiso 1 1 calc R
H21C H 0.6936 0.3408 0.2841 0.064 Uiso 1 1 calc R
C22 C 0.7770(3) 0.6016(4) 0.13973(9) 0.0319(8) Uani 1 1 d .
H22A H 0.8719 0.5558 0.1485 0.048 Uiso 1 1 calc R
H22B H 0.7854 0.7071 0.1430 0.048 Uiso 1 1 calc R
H22C H 0.7560 0.5780 0.1094 0.048 Uiso 1 1 calc R
C23 C 0.2828(4) 0.8537(3) 0.13267(9) 0.0238(7) Uani 1 1 d .
C24 C 0.1372(4) 0.8590(3) 0.11533(9) 0.0256(7) Uani 1 1 d .
C25 C 0.0838(3) 0.7582(3) 0.08003(9) 0.0300(8) Uani 1 1 d .
H25A H -0.0261 0.7485 0.0816 0.045 Uiso 1 1 calc R
H25B H 0.1305 0.6626 0.0838 0.045 Uiso 1 1 calc R
H25C H 0.1122 0.7979 0.0517 0.045 Uiso 1 1 calc R
C26 C 0.0335(4) 0.9601(3) 0.13127(10) 0.0314(8) Uani 1 1 d .
H26 H -0.0653 0.9619 0.1195 0.038 Uiso 1 1 calc R
C27 C 0.0704(4) 1.0573(3) 0.16365(10) 0.0357(9) Uani 1 1 d .
C28 C -0.0424(5) 1.1670(4) 0.18017(13) 0.0570(12) Uani 1 1 d .
H28A H -0.0191 1.1912 0.2104 0.085 Uiso 1 1 calc R
H28B H -0.1441 1.1260 0.1785 0.085 Uiso 1 1 calc R
H28C H -0.0371 1.2551 0.1624 0.085 Uiso 1 1 calc R
C29 C 0.2141(4) 1.0507(3) 0.18060(10) 0.0383(9) Uani 1 1 d .
H29 H 0.2410 1.1171 0.2028 0.046 Uiso 1 1 calc R
C30 C 0.3214(4) 0.9511(3) 0.16654(9) 0.0310(8) Uani 1 1 d .
C31 C 0.4751(4) 0.9513(4) 0.18826(11) 0.0496(11) Uani 1 1 d .
H31A H 0.5508 0.9881 0.1679 0.074 Uiso 1 1 calc R
H31B H 0.5015 0.8521 0.1969 0.074 Uiso 1 1 calc R
H31C H 0.4721 1.0138 0.2139 0.074 Uiso 1 1 calc R

loop_
_atom_site_aniso_label
_atom_site_aniso_U_11
_atom_site_aniso_U_22
_atom_site_aniso_U_33
_atom_site_aniso_U_23
_atom_site_aniso_U_13
_atom_site_aniso_U_12
Ge1 0.02508(18) 0.01993(17) 0.02017(16) 0.00056(15) 0.00033(12) -0.00210(16)
F1 0.0388(12) 0.0322(11) 0.0334(10) 0.0060(8) 0.0006(9) -0.0075(9)
C1 0.0204(17) 0.0236(17) 0.0216(16) 0.0018(13) 0.0053(13) 0.0005(13)
C2 0.0260(18) 0.0234(17) 0.0215(16) -0.0039(13) 0.0053(13) 0.0011(14)
C3 0.051(2) 0.0256(18) 0.0238(17) -0.0019(14) 0.0033(16) -0.0014(17)
C4 0.069(3) 0.0211(18) 0.037(2) -0.0009(17) 0.0135(18) -0.001(2)
C5 0.055(3) 0.028(2) 0.048(2) -0.0123(18) 0.0159(19) -0.0161(19)
C6 0.038(2) 0.041(2) 0.037(2) -0.0153(17) 0.0028(17) -0.0083(17)
C7 0.029(2) 0.0299(19) 0.0259(17) -0.0093(14) 0.0093(14) -0.0002(15)
C8 0.0276(19) 0.0315(19) 0.0187(16) -0.0058(13) 0.0035(13) 0.0050(15)
C9 0.0259(18) 0.0261(19) 0.0185(15) 0.0002(12) 0.0074(13) 0.0018(13)
C10 0.037(2) 0.034(2) 0.0271(17) 0.0025(14) 0.0032(15) 0.0011(15)
C11 0.052(3) 0.039(2) 0.036(2) 0.0132(17) 0.0055(18) 0.0080(19)
C12 0.054(3) 0.051(2) 0.0263(18) 0.0040(19) -0.0086(16) 0.013(2)
C13 0.035(2) 0.046(2) 0.0299(18) -0.0117(17) -0.0026(16) 0.0073(18)
C14 0.0254(18) 0.0186(16) 0.0177(15) -0.0017(12) -0.0021(13) 0.0004(13)
C15 0.0278(19) 0.0214(17) 0.0216(16) -0.0079(13) -0.0023(14) 0.0002(14)
C16 0.0278(19) 0.0253(18) 0.0270(17) -0.0056(14) -0.0042(14) 0.0048(14)
C17 0.039(2) 0.0201(17) 0.0226(16) -0.0026(13) -0.0036(15) 0.0039(15)
C18 0.035(2) 0.0263(18) 0.0245(17) 0.0043(14) 0.0047(14) -0.0040(15)
C19 0.0259(19) 0.0230(17) 0.0262(16) 0.0004(13) 0.0006(14) 0.0006(14)
C20 0.026(2) 0.048(2) 0.050(2) 0.0190(18) 0.0083(17) 0.0007(17)
C21 0.054(2) 0.042(2) 0.0323(19) 0.0120(17) -0.0084(17) 0.007(2)
C22 0.0215(19) 0.043(2) 0.0310(18) -0.0041(15) 0.0004(15) 0.0009(16)
C23 0.035(2) 0.0195(16) 0.0168(15) 0.0037(12) 0.0003(14) -0.0006(14)
C24 0.035(2) 0.0215(17) 0.0200(16) 0.0036(13) 0.0065(14) 0.0011(15)
C25 0.0234(18) 0.040(2) 0.0265(17) -0.0023(14) 0.0018(13) 0.0009(15)
C26 0.036(2) 0.0287(19) 0.0294(18) 0.0066(15) 0.0072(15) 0.0066(16)
C27 0.048(2) 0.0244(19) 0.0351(19) 0.0026(15) 0.0133(17) 0.0119(17)
C28 0.072(3) 0.037(2) 0.063(3) -0.0076(19) 0.019(2) 0.019(2)
C29 0.062(3) 0.0209(19) 0.0322(19) -0.0074(15) 0.0039(18) 0.0040(18)
C30 0.045(2) 0.0234(18) 0.0246(17) -0.0006(14) -0.0014(15) 0.0007(16)
C31 0.060(3) 0.048(2) 0.041(2) -0.0167(18) -0.0155(19) -0.001(2)

loop_
_atom_type_symbol
_atom_type_description
_atom_type_scat_dispersion_real
_atom_type_scat_dispersion_imag
_atom_type_scat_source
C C 0.0033 0.0016 'International Tables Vol C Tables 4.2.6.8 and 6.1.1.4'
H H 0.0000 0.0000 'International Tables Vol C Tables 4.2.6.8 and 6.1.1.4'
F F 0.0171 0.0103 'International Tables Vol C Tables 4.2.6.8 and 6.1.1.4'
Ge Ge 0.1547 1.8001 'International Tables Vol C Tables 4.2.6.8 and 6.1.1.4'

loop_
_geom_angle_atom_site_label_1
_geom_angle_atom_site_label_2
_geom_angle_atom_site_label_3
_geom_angle
F1 Ge1 C23 100.50(11)
F1 Ge1 C14 107.94(10)
C23 Ge1 C14 112.47(11)
F1 Ge1 C1 97.78(10)
C23 Ge1 C1 125.44(12)
C14 Ge1 C1 109.70(11)
C9 C1 C2 102.1(2)
C9 C1 Ge1 117.9(2)
C2 C1 Ge1 117.10(19)
C9 C1 H1 106.2
C2 C1 H1 106.2
Ge1 C1 H1 106.2
C3 C2 C7 120.3(3)
C3 C2 C1 129.6(3)
C7 C2 C1 110.1(2)
C2 C3 C4 119.0(3)
C2 C3 H3 120.5
C4 C3 H3 120.5
C5 C4 C3 120.0(3)
C5 C4 H4 120.0
C3 C4 H4 120.0
C6 C5 C4 121.1(3)
C6 C5 H5 119.5
C4 C5 H5 119.5
C5 C6 C7 119.4(3)
C5 C6 H6 120.3
C7 C6 H6 120.3
C6 C7 C2 120.2(3)
C6 C7 C8 131.3(3)
C2 C7 C8 108.5(3)
C13 C8 C9 120.8(3)
C13 C8 C7 130.4(3)
C9 C8 C7 108.7(3)
C10 C9 C8 120.4(3)
C10 C9 C1 128.9(3)
C8 C9 C1 110.6(3)
C9 C10 C11 118.4(3)
C9 C10 H10 120.8
C11 C10 H10 120.8
C12 C11 C10 121.4(3)
C12 C11 H11 119.3
C10 C11 H11 119.3
C11 C12 C13 120.5(3)
C11 C12 H12 119.8
C13 C12 H12 119.8
C8 C13 C12 118.5(3)
C8 C13 H13 120.7
C12 C13 H13 120.7
C19 C14 C15 118.7(3)
C19 C14 Ge1 119.5(2)
C15 C14 Ge1 121.8(2)
C16 C15 C14 119.2(3)
C16 C15 C22 118.0(3)
C14 C15 C22 122.7(3)
C17 C16 C15 122.4(3)
C17 C16 H16 118.8
C15 C16 H16 118.8
C18 C17 C16 117.9(3)
C18 C17 C21 121.3(3)
C16 C17 C21 120.9(3)
C17 C18 C19 122.1(3)
C17 C18 H18 119.0
C19 C18 H18 119.0
C18 C19 C14 119.6(3)
C18 C19 C20 117.8(3)
C14 C19 C20 122.5(3)
C19 C20 H20A 109.5
C19 C20 H20B 109.5
H20A C20 H20B 109.5
C19 C20 H20C 109.5
H20A C20 H20C 109.5
H20B C20 H20C 109.5
C17 C21 H21A 109.5
C17 C21 H21B 109.5
H21A C21 H21B 109.5
C17 C21 H21C 109.5
H21A C21 H21C 109.5
H21B C21 H21C 109.5
C15 C22 H22A 109.5
C15 C22 H22B 109.5
H22A C22 H22B 109.5
C15 C22 H22C 109.5
H22A C22 H22C 109.5
H22B C22 H22C 109.5
C24 C23 C30 118.8(3)
C24 C23 Ge1 124.0(2)
C30 C23 Ge1 117.2(2)
C26 C24 C23 119.8(3)
C26 C24 C25 117.2(3)
C23 C24 C25 123.0(3)
C24 C25 H25A 109.5
C24 C25 H25B 109.5
H25A C25 H25B 109.5
C24 C25 H25C 109.5
H25A C25 H25C 109.5
H25B C25 H25C 109.5
C27 C26 C24 122.0(3)
C27 C26 H26 119.0
C24 C26 H26 119.0
C29 C27 C26 117.7(3)
C29 C27 C28 120.9(3)
C26 C27 C28 121.4(3)
C27 C28 H28A 109.5
C27 C28 H28B 109.5
H28A C28 H28B 109.5
C27 C28 H28C 109.5
H28A C28 H28C 109.5
H28B C28 H28C 109.5
C27 C29 C30 122.9(3)
C27 C29 H29 118.6
C30 C29 H29 118.6
C29 C30 C23 118.8(3)
C29 C30 C31 118.4(3)
C23 C30 C31 122.8(3)
C30 C31 H31A 109.5
C30 C31 H31B 109.5
H31A C31 H31B 109.5
C30 C31 H31C 109.5
H31A C31 H31C 109.5
H31B C31 H31C 109.5

loop_
_geom_bond_atom_site_label_1
_geom_bond_atom_site_label_2
_geom_bond_distance
Ge1 F1 1.7836(17)
Ge1 C23 1.958(3)
Ge1 C14 1.964(3)
Ge1 C1 1.968(3)
C1 C9 1.504(4)
C1 C2 1.523(4)
C1 H1 1.0000
C2 C3 1.387(4)
C2 C7 1.400(4)
C3 C4 1.399(4)
C3 H3 0.9500
C4 C5 1.392(5)
C4 H4 0.9500
C5 C6 1.368(5)
C5 H5 0.9500
C6 C7 1.393(4)
C6 H6 0.9500
C7 C8 1.463(4)
C8 C13 1.392(4)
C8 C9 1.397(4)
C9 C10 1.389(4)
C10 C11 1.394(4)
C10 H10 0.9500
C11 C12 1.383(5)
C11 H11 0.9500
C12 C13 1.393(5)
C12 H12 0.9500
C13 H13 0.9500
C14 C19 1.410(4)
C14 C15 1.411(4)
C15 C16 1.393(4)
C15 C22 1.510(4)
C16 C17 1.385(4)
C16 H16 0.9500
C17 C18 1.381(4)
C17 C21 1.512(4)
C18 C19 1.394(4)
C18 H18 0.9500
C19 C20 1.513(4)
C20 H20A 0.9800
C20 H20B 0.9800
C20 H20C 0.9800
C21 H21A 0.9800
C21 H21B 0.9800
C21 H21C 0.9800
C22 H22A 0.9800
C22 H22B 0.9800
C22 H22C 0.9800
C23 C24 1.400(4)
C23 C30 1.420(4)
C24 C26 1.399(4)
C24 C25 1.508(4)
C25 H25A 0.9800
C25 H25B 0.9800
C25 H25C 0.9800
C26 C27 1.382(4)
C26 H26 0.9500
C27 C29 1.380(5)
C27 C28 1.512(4)
C28 H28A 0.9800
C28 H28B 0.9800
C28 H28C 0.9800
C29 C30 1.392(4)
C29 H29 0.9500
C30 C31 1.520(5)
C31 H31A 0.9800
C31 H31B 0.9800
C31 H31C 0.9800

loop_
_geom_torsion_atom_site_label_1
_geom_torsion_atom_site_label_2
_geom_torsion_atom_site_label_3
_geom_torsion_atom_site_label_4
_geom_torsion
F1 Ge1 C1 C9 -79.8(2)
C23 Ge1 C1 C9 29.1(3)
C14 Ge1 C1 C9 167.9(2)
F1 Ge1 C1 C2 157.6(2)
C23 Ge1 C1 C2 -93.6(2)
C14 Ge1 C1 C2 45.3(3)
C9 C1 C2 C3 176.4(3)
Ge1 C1 C2 C3 -53.2(4)
C9 C1 C2 C7 -1.0(3)
Ge1 C1 C2 C7 129.5(2)
C7 C2 C3 C4 -1.3(5)
C1 C2 C3 C4 -178.4(3)
C2 C3 C4 C5 0.4(5)
C3 C4 C5 C6 0.5(5)
C4 C5 C6 C7 -0.6(5)
C5 C6 C7 C2 -0.3(5)
C5 C6 C7 C8 177.4(3)
C3 C2 C7 C6 1.3(5)
C1 C2 C7 C6 178.9(3)
C3 C2 C7 C8 -177.0(3)
C1 C2 C7 C8 0.7(3)
C6 C7 C8 C13 3.6(6)
C2 C7 C8 C13 -178.4(3)
C6 C7 C8 C9 -178.0(3)
C2 C7 C8 C9 0.0(3)
C13 C8 C9 C10 -0.1(5)
C7 C8 C9 C10 -178.7(3)
C13 C8 C9 C1 178.0(3)
C7 C8 C9 C1 -0.6(3)
C2 C1 C9 C10 178.8(3)
Ge1 C1 C9 C10 48.9(4)
C2 C1 C9 C8 1.0(3)
Ge1 C1 C9 C8 -129.0(2)
C8 C9 C10 C11 0.2(5)
C1 C9 C10 C11 -177.5(3)
C9 C10 C11 C12 -0.1(5)
C10 C11 C12 C13 0.0(6)
C9 C8 C13 C12 -0.1(5)
C7 C8 C13 C12 178.2(3)
C11 C12 C13 C8 0.1(5)
F1 Ge1 C14 C19 155.1(2)
C23 Ge1 C14 C19 45.2(3)
C1 Ge1 C14 C19 -99.4(2)
F1 Ge1 C14 C15 -27.7(2)
C23 Ge1 C14 C15 -137.6(2)
C1 Ge1 C14 C15 77.8(2)
C19 C14 C15 C16 -3.6(4)
Ge1 C14 C15 C16 179.1(2)
C19 C14 C15 C22 175.1(3)
Ge1 C14 C15 C22 -2.2(4)
C14 C15 C16 C17 1.7(4)
C22 C15 C16 C17 -177.1(3)
C15 C16 C17 C18 0.9(4)
C15 C16 C17 C21 -179.4(3)
C16 C17 C18 C19 -1.5(4)
C21 C17 C18 C19 178.8(3)
C17 C18 C19 C14 -0.5(5)
C17 C18 C19 C20 177.1(3)
C15 C14 C19 C18 3.1(4)
Ge1 C14 C19 C18 -179.6(2)
C15 C14 C19 C20 -174.4(3)
Ge1 C14 C19 C20 2.9(4)
F1 Ge1 C23 C24 129.1(2)
C14 Ge1 C23 C24 -116.3(2)
C1 Ge1 C23 C24 21.6(3)
F1 Ge1 C23 C30 -52.4(2)
C14 Ge1 C23 C30 62.1(3)
C1 Ge1 C23 C30 -160.0(2)
C30 C23 C24 C26 0.5(4)
Ge1 C23 C24 C26 178.9(2)
C30 C23 C24 C25 -178.6(3)
Ge1 C23 C24 C25 -0.1(4)
C23 C24 C26 C27 0.7(5)
C25 C24 C26 C27 179.8(3)
C24 C26 C27 C29 -0.9(5)
C24 C26 C27 C28 179.3(3)
C26 C27 C29 C30 -0.1(5)
C28 C27 C29 C30 179.7(3)
C27 C29 C30 C23 1.3(5)
C27 C29 C30 C31 -178.6(3)
C24 C23 C30 C29 -1.5(4)
Ge1 C23 C30 C29 180.0(2)
C24 C23 C30 C31 178.4(3)
Ge1 C23 C30 C31 -0.1(4)
